data_7131878
loop_
_publ_author_name
'Demakov, Pavel A.'
'Dybtsev, Danil N.'
'Fedin, Vladimir P.'

_publ_section_title
;
 Diastereoselective guest-shape dependent [2+2]-photodimerization of
 2-cyclopenten-1-one trapped within a metal-organic framework.
;
_journal_name_full 'Chemical communications (Cambridge, England)'
_journal_paper_doi 10.1039/d3cc02162a
_journal_year 2023
_chemical_formula_sum 'C63 H67 Eu2 N3 O20 S6'
_chemical_formula_weight 1682.47
_space_group_crystal_system triclinic
_space_group_IT_number 2
_space_group_name_Hall '-P 1'
_space_group_name_H-M_alt 'P -1'
_atom_sites_solution_hydrogens geom
_atom_sites_solution_primary dual
_atom_sites_solution_secondary difmap
_audit_creation_method SHELXL-2018/3
_audit_update_record
;
2023-06-02 deposited with the CCDC.	2023-06-19 downloaded from the CCDC.
;
_cell_angle_alpha 100.9120(10)
_cell_angle_beta 101.8490(10)
_cell_angle_gamma 105.2900(10)
_cell_formula_units_Z 1
_cell_length_a 11.9926(5)
_cell_length_b 12.1214(4)
_cell_length_c 13.0236(5)
_cell_measurement_reflns_used 16804
_cell_measurement_temperature 200(2)
_cell_measurement_theta_max 25.35
_cell_measurement_theta_min 1.65
_cell_volume 1726.83(11)
_computing_cell_refinement 'SAINT (Bruker-AXS, 2016)'
_computing_data_collection 'APEX3 (Bruker-AXS, 2016)'
_computing_data_reduction 'SAINT (Bruker-AXS, 2016)'
_computing_molecular_graphics 'ShelXle (H\"ubschle, 2011)'
_computing_publication_material 'CIFTAB (Sheldrick, 2015)'
_computing_structure_refinement 'SHELXL-2018/3 (Sheldrick, 2018)'
_computing_structure_solution 'SHELXT-2018 (Sheldrick, 2015)'
_diffrn_ambient_temperature 200(2)
_diffrn_detector PIXEL
_diffrn_detector_area_resol_mean 7.41
_diffrn_detector_type 'Bruker PHOTON III area detector'
_diffrn_measured_fraction_theta_full 0.986
_diffrn_measured_fraction_theta_max 0.986
_diffrn_measurement_device 'three-circle diffractometer'
_diffrn_measurement_device_type 'Bruker D8 Venture diffractometer'
_diffrn_measurement_method '\w and \f scans'
_diffrn_radiation_monochromator 'Incoatec HELIOS multilayer mirrors'
_diffrn_radiation_type MoK\a
_diffrn_radiation_wavelength 0.71073
_diffrn_reflns_av_R_equivalents 0.0327
_diffrn_reflns_av_unetI/netI 0.0406
_diffrn_reflns_Laue_measured_fraction_full 0.986
_diffrn_reflns_Laue_measured_fraction_max 0.986
_diffrn_reflns_limit_h_max 14
_diffrn_reflns_limit_h_min -14
_diffrn_reflns_limit_k_max 14
_diffrn_reflns_limit_k_min -14
_diffrn_reflns_limit_l_max 15
_diffrn_reflns_limit_l_min -15
_diffrn_reflns_number 16712
_diffrn_reflns_point_group_measured_fraction_full 0.986
_diffrn_reflns_point_group_measured_fraction_max 0.986
_diffrn_reflns_theta_full 25.24
_diffrn_reflns_theta_max 25.35
_diffrn_reflns_theta_min 1.65
_diffrn_source 'Incoatec IuS3.0 microfocus X-ray tube'
_exptl_absorpt_coefficient_mu 2.054
_exptl_absorpt_correction_T_max 0.7455
_exptl_absorpt_correction_T_min 0.6803
_exptl_absorpt_correction_type multi-scan
_exptl_absorpt_process_details
;
 SADABS 2016/2: Krause, L., Herbst-Irmer, R., Sheldrick G.M. & Stalke D.,
 J. Appl. Cryst. 48 (2015) 3-10
;
_exptl_crystal_colour colorless
_exptl_crystal_density_diffrn 1.618
_exptl_crystal_description prism
_exptl_crystal_F_000 848
_exptl_crystal_size_max 0.14
_exptl_crystal_size_mid 0.09
_exptl_crystal_size_min 0.06
_refine_diff_density_max 1.045
_refine_diff_density_min -0.648
_refine_diff_density_rms 0.104
_refine_ls_extinction_method none
_refine_ls_goodness_of_fit_ref 1.086
_refine_ls_hydrogen_treatment constr
_refine_ls_matrix_type full
_refine_ls_number_parameters 524
_refine_ls_number_reflns 6246
_refine_ls_number_restraints 587
_refine_ls_restrained_S_all 1.113
_refine_ls_R_factor_all 0.0396
_refine_ls_R_factor_gt 0.0353
_refine_ls_shift/su_max 0.002
_refine_ls_shift/su_mean 0.000
_refine_ls_structure_factor_coef Fsqd
_refine_ls_weighting_details 'w=1/[\s^2^(Fo^2^)+(0.0251P)^2^+4.9328P] where P=(Fo^2^+2Fc^2^)/3'
_refine_ls_weighting_scheme calc
_refine_ls_wR_factor_gt 0.0767
_refine_ls_wR_factor_ref 0.0784
_reflns_Friedel_coverage 0.000
_reflns_number_gt 5743
_reflns_number_total 6246
_reflns_threshold_expression 'I > 2\s(I)'
_cod_data_source_file d3cc02162a2.cif
_cod_data_source_block ET_2muv_a
_cod_database_code 7131878
_shelx_shelxl_version_number 2018/3
_shelx_space_group_comment
;
The symmetry employed for this shelxl refinement is uniquely defined
by the following loop, which should always be used as a source of
symmetry information in preference to the above space-group names.
They are only intended as comments.
;
_shelx_estimated_absorpt_t_min 0.762
_shelx_estimated_absorpt_t_max 0.887

loop_
_space_group_symop_operation_xyz
'x, y, z'
'-x, -y, -z'

loop_
_atom_site_label
_atom_site_type_symbol
_atom_site_fract_x
_atom_site_fract_y
_atom_site_fract_z
_atom_site_U_iso_or_equiv
_atom_site_adp_type
_atom_site_occupancy
_atom_site_site_symmetry_order
_atom_site_calc_flag
_atom_site_refinement_flags_posn
_atom_site_refinement_flags_adp
_atom_site_refinement_flags_occupancy
_atom_site_disorder_assembly
_atom_site_disorder_group
Eu01 Eu 0.67636(2) 0.52941(2) 0.54390(2) 0.01800(7) Uani 1 1 d . . . . .
O1M O 0.8490(3) 0.6270(3) 0.4824(3) 0.0410(9) Uani 1 1 d D U . . .
C11M C 0.9239(19) 0.7238(16) 0.5132(18) 0.064(3) Uani 0.5 1 d D U P A 1
H11M H 0.905230 0.775821 0.566554 0.077 Uiso 0.5 1 calc R U P A 1
N1M N 1.0202(14) 0.7735(16) 0.4929(11) 0.068(2) Uani 0.5 1 d D U P A 1
C12M C 1.1178(14) 0.8803(16) 0.5489(14) 0.076(3) Uani 0.5 1 d D U P A 1
H12A H 1.192750 0.870764 0.535886 0.115 Uiso 0.5 1 calc R U P A 1
H12B H 1.124768 0.896396 0.627012 0.115 Uiso 0.5 1 calc R U P A 1
H12C H 1.102360 0.946617 0.522073 0.115 Uiso 0.5 1 calc R U P A 1
C13M C 1.0402(15) 0.7280(16) 0.3881(13) 0.071(3) Uani 0.5 1 d D U P A 1
H13A H 1.037564 0.785210 0.344323 0.107 Uiso 0.5 1 calc R U P A 1
H13B H 0.977565 0.652599 0.349792 0.107 Uiso 0.5 1 calc R U P A 1
H13C H 1.119001 0.715802 0.400006 0.107 Uiso 0.5 1 calc R U P A 1
C14M C 0.931(2) 0.7226(16) 0.5312(17) 0.062(3) Uani 0.5 1 d D U P A 2
C15M C 0.9627(13) 0.8375(12) 0.6208(13) 0.081(3) Uani 0.5 1 d D U P A 2
H15A H 0.894505 0.869664 0.614084 0.098 Uiso 0.5 1 calc R U P A 2
H15B H 0.981201 0.821978 0.693363 0.098 Uiso 0.5 1 calc R U P A 2
C16M C 1.0685(14) 0.9225(15) 0.6073(14) 0.093(3) Uani 0.5 1 d D U P A 2
H16A H 1.140102 0.936585 0.667648 0.112 Uiso 0.5 1 calc R U P A 2
H16B H 1.054205 0.998953 0.605321 0.112 Uiso 0.5 1 calc R U P A 2
C17M C 1.0858(15) 0.8654(17) 0.5000(13) 0.081(3) Uani 0.5 1 d D U P A 2
H17M H 1.143995 0.898234 0.465219 0.097 Uiso 0.5 1 calc R U P A 2
C18M C 1.0052(19) 0.763(2) 0.4661(15) 0.070(3) Uani 0.5 1 d D U P A 2
C19M C 1.0027(14) 0.6808(14) 0.3636(13) 0.062(3) Uani 0.5 1 d D U P A 2
H19A H 1.070094 0.716962 0.336430 0.093 Uiso 0.5 1 calc R U P A 2
H19B H 0.926992 0.665426 0.308892 0.093 Uiso 0.5 1 calc R U P A 2
H19C H 1.009192 0.606110 0.378358 0.093 Uiso 0.5 1 calc R U P A 2
O2M O 0.7404(4) 0.3746(3) 0.4523(3) 0.0482(10) Uani 1 1 d D U . . .
C21M C 0.7852(6) 0.3603(6) 0.3764(5) 0.0553(15) Uani 1 1 d D U . . .
H21M H 0.862802 0.413280 0.385718 0.066 Uiso 1 1 calc R U . . .
N2M N 0.7385(5) 0.2814(6) 0.2857(5) 0.0730(16) Uani 1 1 d D U . . .
C22M C 0.8001(8) 0.2699(8) 0.2018(6) 0.097(3) Uani 1 1 d D U . . .
H22A H 0.807918 0.190421 0.185690 0.145 Uiso 1 1 calc R U . . .
H22B H 0.880127 0.329028 0.226835 0.145 Uiso 1 1 calc R U . . .
H22C H 0.754203 0.282550 0.136085 0.145 Uiso 1 1 calc R U . . .
C23M C 0.6163(8) 0.2036(9) 0.2647(7) 0.109(3) Uani 1 1 d D U . . .
H23A H 0.576244 0.182970 0.186913 0.164 Uiso 1 1 calc R U . . .
H23B H 0.572203 0.244229 0.305678 0.164 Uiso 1 1 calc R U . . .
H23C H 0.618245 0.131401 0.287367 0.164 Uiso 1 1 calc R U . . .
O11 O 0.7434(3) 0.4181(3) 0.6717(2) 0.0320(8) Uani 1 1 d . . . . .
C11 C 0.8250(4) 0.5100(4) 0.7306(3) 0.0230(9) Uani 1 1 d . U . . .
O12 O 0.8507(3) 0.6052(3) 0.7020(2) 0.0298(7) Uani 1 1 d . U . . .
C12 C 0.8933(4) 0.5060(4) 0.8371(3) 0.0268(10) Uani 1 1 d D U . . .
C14 C 0.9734(4) 0.4399(4) 0.9817(3) 0.0281(10) Uani 1 1 d D U . . .
C13 C 0.8972(8) 0.4070(7) 0.8754(6) 0.0277(18) Uani 0.817(5) 1 d D U P B 1
H13 H 0.854086 0.327646 0.835288 0.033 Uiso 0.817(5) 1 calc R U P B 1
S11 S 1.01681(16) 0.36339(15) 1.07048(14) 0.0347(6) Uani 0.817(5) 1 d D U P B 1
S12 S 0.8684(10) 0.3726(7) 0.8642(7) 0.031(2) Uani 0.183(5) 1 d D U P B 2
C15 C 1.023(2) 0.401(3) 1.0702(16) 0.033(4) Uani 0.183(5) 1 d D U P B 2
H15 H 1.002445 0.319741 1.069747 0.040 Uiso 0.183(5) 1 calc R U P B 2
O21 O 0.4956(3) 0.3721(2) 0.5013(2) 0.0237(7) Uani 1 1 d . . . . .
C21 C 0.4169(4) 0.2703(4) 0.4644(3) 0.0232(9) Uani 1 1 d . . . . .
O22 O 0.3091(3) 0.2588(3) 0.4220(3) 0.0291(7) Uani 1 1 d . . . . .
C22 C 0.4517(4) 0.1643(4) 0.4744(3) 0.0244(9) Uani 1 1 d D . . . .
C23 C 0.5579(4) 0.1597(4) 0.5361(4) 0.0270(10) Uani 1 1 d D . . . .
H23 H 0.624704 0.227093 0.576190 0.032 Uiso 1 1 calc R U . . .
C24 C 0.5539(4) 0.0414(4) 0.5317(3) 0.0271(10) Uani 1 1 d D . . . .
S21 S 0.65225(11) -0.02537(10) 0.58853(11) 0.0326(3) Uani 1 1 d D . . . .
O31 O 0.5940(3) 0.5647(3) 0.6966(2) 0.0270(7) Uani 1 1 d . . . . .
C31 C 0.4950(4) 0.5289(4) 0.7160(3) 0.0247(9) Uani 1 1 d . U . . .
O32 O 0.3925(3) 0.4941(3) 0.6484(2) 0.0300(7) Uani 1 1 d . U . . .
C32 C 0.4960(4) 0.5229(4) 0.8296(3) 0.0259(9) Uani 1 1 d D U . . .
C34 C 0.5618(4) 0.5184(4) 1.0089(3) 0.0281(10) Uani 1 1 d D U . . .
C33 C 0.5954(6) 0.5421(8) 0.9162(4) 0.0270(14) Uani 0.889(5) 1 d D U P C 1
H33 H 0.676208 0.568017 0.912858 0.032 Uiso 0.889(5) 1 calc R U P C 1
S31 S 0.63785(14) 0.52274(14) 1.13619(11) 0.0324(5) Uani 0.889(5) 1 d D U P C 1
S32 S 0.6331(8) 0.5609(19) 0.9175(8) 0.027(3) Uani 0.111(5) 1 d D U P C 2
C35 C 0.589(6) 0.511(2) 1.1170(9) 0.038(5) Uani 0.111(5) 1 d D U P C 2
H35 H 0.670835 0.530859 1.155195 0.046 Uiso 0.111(5) 1 calc R U P C 2
O1G O 0.3043(7) 0.0429(6) 0.8472(6) 0.125(2) Uani 1 1 d D U . . .
C11G C 0.3950(9) 0.1203(8) 0.8466(9) 0.103(2) Uani 1 1 d D U . . .
C12G C 0.5134(9) 0.1554(10) 0.9325(10) 0.126(3) Uani 1 1 d D U . . .
H12D H 0.538002 0.085366 0.941862 0.152 Uiso 1 1 calc R U . . .
H12E H 0.508889 0.198846 1.003233 0.152 Uiso 1 1 calc R U . . .
C13G C 0.5992(9) 0.2354(9) 0.8854(9) 0.114(3) Uani 1 1 d D U . . .
H13D H 0.644031 0.312523 0.938677 0.137 Uiso 1 1 calc R U . . .
H13E H 0.657114 0.197470 0.862960 0.137 Uiso 1 1 calc R U . . .
C14G C 0.5174(9) 0.2506(7) 0.7894(8) 0.096(2) Uani 1 1 d D U . . .
H14G H 0.545895 0.300735 0.746179 0.115 Uiso 1 1 calc R U . . .
C15G C 0.4035(9) 0.1899(7) 0.7689(7) 0.084(2) Uani 1 1 d D U . . .
C16G C 0.2967(9) 0.1873(8) 0.6856(7) 0.103(3) Uani 1 1 d D U . . .
H16C H 0.312449 0.262415 0.664969 0.155 Uiso 1 1 calc R U . . .
H16D H 0.227102 0.175456 0.715466 0.155 Uiso 1 1 calc R U . . .
H16E H 0.280211 0.122120 0.621435 0.155 Uiso 1 1 calc R U . . .
O2G O 0.8179(18) 0.1411(14) 0.934(2) 0.075(4) Uani 0.35(3) 1 d D U P D 1
O2G' O 0.8388(11) 0.1412(8) 0.8781(14) 0.078(3) Uani 0.65(3) 1 d D U P D 2
C21G C 0.8539(7) 0.0541(6) 0.9086(7) 0.0727(18) Uani 1 1 d D U . . .
C22G C 0.7644(7) -0.0607(6) 0.9011(7) 0.077(2) Uani 1 1 d D U . . .
H22D H 0.692976 -0.079534 0.839095 0.092 Uiso 1 1 calc R U . . .
H22E H 0.738524 -0.058641 0.968652 0.092 Uiso 1 1 calc R U . . .
C23G C 0.8309(6) -0.1506(6) 0.8842(7) 0.0700(18) Uani 1 1 d D U . . .
H23D H 0.813718 -0.188277 0.805853 0.084 Uiso 1 1 calc R U . . .
H23E H 0.805492 -0.213032 0.921502 0.084 Uiso 1 1 calc R U . . .
C24G C 0.9647(6) -0.0831(6) 0.9320(6) 0.0615(16) Uani 1 1 d D U . . .
H24G H 1.016321 -0.115671 0.891534 0.074 Uiso 1 1 calc R U . . .
C25G C 0.9811(6) 0.0489(6) 0.9369(6) 0.0658(17) Uani 1 1 d . U . . .
C26G C 1.0526(8) 0.1102(7) 0.8716(7) 0.088(2) Uani 1 1 d . U . . .
H26A H 1.018384 0.068515 0.794512 0.132 Uiso 1 1 calc R U . . .
H26B H 1.135820 0.110530 0.894709 0.132 Uiso 1 1 calc R U . . .
H26C H 1.050760 0.191863 0.882465 0.132 Uiso 1 1 calc R U . . .

loop_
_atom_site_aniso_label
_atom_site_aniso_U_11
_atom_site_aniso_U_22
_atom_site_aniso_U_33
_atom_site_aniso_U_23
_atom_site_aniso_U_13
_atom_site_aniso_U_12
Eu01 0.02190(12) 0.01796(12) 0.01275(11) 0.00631(8) 0.00003(8) 0.00588(8)
O1M 0.0282(18) 0.052(2) 0.0361(19) 0.0116(18) 0.0086(15) 0.0008(16)
C11M 0.042(4) 0.066(4) 0.072(5) 0.019(4) 0.006(4) 0.003(4)
N1M 0.045(4) 0.068(4) 0.076(5) 0.023(4) 0.009(4) -0.005(4)
C12M 0.052(6) 0.077(5) 0.078(6) 0.015(6) 0.012(5) -0.008(5)
C13M 0.053(6) 0.077(6) 0.070(6) 0.012(6) 0.014(5) 0.005(5)
C14M 0.040(4) 0.065(4) 0.069(5) 0.014(4) 0.008(4) 0.005(4)
C15M 0.058(5) 0.079(6) 0.084(6) 0.005(5) 0.012(5) 0.000(5)
C16M 0.067(5) 0.085(6) 0.094(6) 0.016(6) 0.002(5) -0.009(5)
C17M 0.054(5) 0.079(5) 0.085(6) 0.018(5) 0.009(5) -0.011(5)
C18M 0.047(4) 0.071(4) 0.076(5) 0.016(5) 0.012(4) 0.001(4)
C19M 0.049(6) 0.071(6) 0.061(6) 0.012(5) 0.019(5) 0.008(5)
O2M 0.077(3) 0.046(2) 0.044(2) 0.0190(18) 0.030(2) 0.039(2)
C21M 0.079(4) 0.053(3) 0.052(3) 0.017(3) 0.030(3) 0.040(3)
N2M 0.083(4) 0.083(4) 0.061(3) 0.005(3) 0.040(3) 0.033(3)
C22M 0.123(6) 0.112(6) 0.069(5) 0.002(4) 0.059(4) 0.049(5)
C23M 0.102(6) 0.122(7) 0.081(5) -0.013(5) 0.039(5) 0.014(5)
O11 0.0409(19) 0.0224(17) 0.0224(16) 0.0065(14) -0.0107(14) 0.0076(15)
C11 0.024(2) 0.027(2) 0.018(2) 0.0077(18) 0.0009(17) 0.0109(18)
O12 0.0303(17) 0.0295(17) 0.0228(15) 0.0115(14) -0.0047(13) 0.0039(14)
C12 0.030(2) 0.027(2) 0.020(2) 0.0070(18) -0.0011(17) 0.0084(18)
C14 0.031(2) 0.024(2) 0.024(2) 0.0071(18) -0.0025(18) 0.0079(18)
C13 0.024(4) 0.023(3) 0.018(3) -0.004(3) -0.013(2) 0.000(3)
S11 0.0424(10) 0.0243(10) 0.0271(8) 0.0125(7) -0.0106(7) 0.0047(7)
S12 0.029(4) 0.025(4) 0.020(3) 0.003(3) -0.017(3) -0.001(3)
C15 0.039(6) 0.026(6) 0.030(6) 0.015(5) 0.000(5) 0.005(5)
O21 0.0302(17) 0.0164(15) 0.0227(15) 0.0079(13) 0.0034(13) 0.0055(13)
C21 0.030(2) 0.020(2) 0.019(2) 0.0053(19) 0.0063(19) 0.007(2)
O22 0.0263(17) 0.0229(16) 0.0348(18) 0.0112(15) -0.0009(14) 0.0064(14)
C22 0.027(2) 0.016(2) 0.027(2) 0.0083(19) 0.0028(19) 0.0045(19)
C23 0.025(2) 0.016(2) 0.033(2) 0.006(2) 0.001(2) 0.0010(18)
C24 0.027(2) 0.021(2) 0.030(2) 0.009(2) 0.0019(19) 0.0057(19)
S21 0.0289(6) 0.0171(6) 0.0439(7) 0.0092(5) -0.0054(5) 0.0051(5)
O31 0.0297(17) 0.0341(18) 0.0176(15) 0.0081(14) 0.0066(13) 0.0093(15)
C31 0.031(2) 0.027(2) 0.015(2) 0.0061(18) 0.0022(18) 0.0110(19)
O32 0.0329(18) 0.0422(19) 0.0148(15) 0.0103(14) 0.0026(13) 0.0122(15)
C32 0.029(2) 0.034(2) 0.0158(19) 0.0094(18) 0.0064(17) 0.0106(19)
C34 0.029(2) 0.038(2) 0.018(2) 0.0098(19) 0.0056(18) 0.010(2)
C33 0.027(3) 0.037(4) 0.025(3) 0.015(2) 0.020(2) 0.010(3)
S31 0.0265(8) 0.0550(10) 0.0144(7) 0.0127(6) 0.0015(6) 0.0112(7)
S32 0.027(5) 0.039(5) 0.020(4) 0.017(4) 0.016(4) 0.002(5)
C35 0.031(7) 0.051(7) 0.025(7) 0.008(7) -0.005(7) 0.010(7)
O1G 0.133(5) 0.107(4) 0.158(5) 0.063(4) 0.074(4) 0.025(4)
C11G 0.115(5) 0.081(4) 0.137(5) 0.048(4) 0.063(4) 0.034(4)
C12G 0.126(5) 0.110(5) 0.160(6) 0.052(5) 0.048(5) 0.045(4)
C13G 0.115(5) 0.088(5) 0.160(6) 0.034(4) 0.059(5) 0.050(4)
C14G 0.124(5) 0.066(4) 0.112(5) 0.014(4) 0.073(4) 0.026(4)
C15G 0.118(5) 0.055(3) 0.095(4) 0.020(3) 0.066(4) 0.026(3)
C16G 0.142(6) 0.069(4) 0.080(5) 0.013(4) 0.038(5) 0.002(4)
O2G 0.072(6) 0.045(5) 0.101(8) 0.016(7) -0.005(7) 0.030(5)
O2G' 0.077(5) 0.046(4) 0.100(7) 0.026(5) -0.009(5) 0.022(3)
C21G 0.071(4) 0.045(3) 0.092(4) 0.018(3) -0.006(3) 0.024(3)
C22G 0.074(4) 0.057(4) 0.086(4) 0.016(4) -0.003(4) 0.019(3)
C23G 0.071(4) 0.043(3) 0.084(4) 0.010(3) 0.003(3) 0.016(3)
C24G 0.064(4) 0.048(3) 0.070(4) 0.016(3) 0.010(3) 0.019(3)
C25G 0.073(4) 0.050(3) 0.075(4) 0.030(3) 0.008(3) 0.021(3)
C26G 0.109(6) 0.077(5) 0.077(5) 0.043(4) 0.019(4) 0.017(4)

loop_
_atom_type_symbol
_atom_type_description
_atom_type_scat_dispersion_real
_atom_type_scat_dispersion_imag
_atom_type_scat_source
C C 0.0033 0.0016 'International Tables Vol C Tables 4.2.6.8 and 6.1.1.4'
H H 0.0000 0.0000 'International Tables Vol C Tables 4.2.6.8 and 6.1.1.4'
N N 0.0061 0.0033 'International Tables Vol C Tables 4.2.6.8 and 6.1.1.4'
O O 0.0106 0.0060 'International Tables Vol C Tables 4.2.6.8 and 6.1.1.4'
S S 0.1246 0.1234 'International Tables Vol C Tables 4.2.6.8 and 6.1.1.4'
Eu Eu -0.1578 3.6682 'International Tables Vol C Tables 4.2.6.8 and 6.1.1.4'

loop_
_geom_angle_atom_site_label_1
_geom_angle_atom_site_label_2
_geom_angle_atom_site_label_3
_geom_angle
_geom_angle_site_symmetry_1
_geom_angle_site_symmetry_3
_geom_angle_publ_flag
O21 Eu01 O32 79.84(10) . 2_666 ?
O21 Eu01 O2M 81.74(12) . . ?
O32 Eu01 O2M 72.19(12) 2_666 . ?
O21 Eu01 O31 74.67(10) . . ?
O32 Eu01 O31 135.31(10) 2_666 . ?
O2M Eu01 O31 137.06(11) . . ?
O21 Eu01 O12 131.99(10) . . ?
O32 Eu01 O12 145.11(11) 2_666 . ?
O2M Eu01 O12 95.85(13) . . ?
O31 Eu01 O12 75.47(11) . . ?
O21 Eu01 O1M 146.82(11) . . ?
O32 Eu01 O1M 72.16(11) 2_666 . ?
O2M Eu01 O1M 73.12(13) . . ?
O31 Eu01 O1M 138.38(11) . . ?
O12 Eu01 O1M 73.01(11) . . ?
O21 Eu01 O11 81.80(10) . . ?
O32 Eu01 O11 139.68(11) 2_666 . ?
O2M Eu01 O11 69.84(12) . . ?
O31 Eu01 O11 71.65(11) . . ?
O12 Eu01 O11 53.36(10) . . ?
O1M Eu01 O11 108.47(12) . . ?
O21 Eu01 O22 124.63(10) . 2_666 ?
O32 Eu01 O22 90.09(11) 2_666 2_666 ?
O2M Eu01 O22 145.80(12) . 2_666 ?
O31 Eu01 O22 75.68(11) . 2_666 ?
O12 Eu01 O22 82.04(10) . 2_666 ?
O1M Eu01 O22 73.67(12) . 2_666 ?
O11 Eu01 O22 129.58(10) . 2_666 ?
O21 Eu01 O21 75.44(10) . 2_666 ?
O32 Eu01 O21 68.80(10) 2_666 2_666 ?
O2M Eu01 O21 137.47(12) . 2_666 ?
O31 Eu01 O21 69.59(9) . 2_666 ?
O12 Eu01 O21 126.04(10) . 2_666 ?
O1M Eu01 O21 109.30(11) . 2_666 ?
O11 Eu01 O21 138.92(10) . 2_666 ?
O22 Eu01 O21 50.59(9) 2_666 2_666 ?
O21 Eu01 C11 106.42(11) . . ?
O32 Eu01 C11 154.42(12) 2_666 . ?
O2M Eu01 C11 84.02(13) . . ?
O31 Eu01 C11 69.43(11) . . ?
O12 Eu01 C11 26.77(12) . . ?
O1M Eu01 C11 92.35(12) . . ?
O11 Eu01 C11 26.74(11) . . ?
O22 Eu01 C11 105.28(12) 2_666 . ?
O21 Eu01 C11 136.65(11) 2_666 . ?
O21 Eu01 C21 100.64(11) . 2_666 ?
O32 Eu01 C21 77.77(11) 2_666 2_666 ?
O2M Eu01 C21 148.99(12) . 2_666 ?
O31 Eu01 C21 71.76(11) . 2_666 ?
O12 Eu01 C21 104.59(11) . 2_666 ?
O1M Eu01 C21 90.64(12) . 2_666 ?
O11 Eu01 C21 141.17(11) . 2_666 ?
O22 Eu01 C21 24.99(11) 2_666 2_666 ?
O21 Eu01 C21 25.65(10) 2_666 2_666 ?
C11 Eu01 C21 123.75(12) . 2_666 ?
O21 Eu01 Eu01 40.39(7) . 2_666 ?
O32 Eu01 Eu01 69.71(8) 2_666 2_666 ?
O2M Eu01 Eu01 114.09(10) . 2_666 ?
O31 Eu01 Eu01 67.02(7) . 2_666 ?
O12 Eu01 Eu01 142.27(8) . 2_666 ?
O1M Eu01 Eu01 135.88(8) . 2_666 ?
O11 Eu01 Eu01 114.84(8) . 2_666 ?
O22 Eu01 Eu01 84.96(7) 2_666 2_666 ?
O21 Eu01 Eu01 35.05(6) 2_666 2_666 ?
C11 Eu01 Eu01 130.88(9) . 2_666 ?
C21 Eu01 Eu01 60.39(9) 2_666 2_666 ?
C11M O1M Eu01 134.0(10) . . ?
C14M O1M Eu01 127.4(9) . . ?
O1M C11M N1M 136(2) . . ?
O1M C11M H11M 111.8 . . ?
N1M C11M H11M 111.8 . . ?
C11M N1M C12M 132.7(15) . . ?
C11M N1M C13M 119.3(15) . . ?
C12M N1M C13M 107.6(13) . . ?
N1M C12M H12A 109.5 . . ?
N1M C12M H12B 109.5 . . ?
H12A C12M H12B 109.5 . . ?
N1M C12M H12C 109.5 . . ?
H12A C12M H12C 109.5 . . ?
H12B C12M H12C 109.5 . . ?
N1M C13M H13A 109.5 . . ?
N1M C13M H13B 109.5 . . ?
H13A C13M H13B 109.5 . . ?
N1M C13M H13C 109.5 . . ?
H13A C13M H13C 109.5 . . ?
H13B C13M H13C 109.5 . . ?
O1M C14M C18M 112.9(16) . . ?
O1M C14M C15M 143.2(18) . . ?
C18M C14M C15M 99.8(13) . . ?
C16M C15M C14M 107.2(13) . . ?
C16M C15M H15A 110.3 . . ?
C14M C15M H15A 110.3 . . ?
C16M C15M H15B 110.3 . . ?
C14M C15M H15B 110.3 . . ?
H15A C15M H15B 108.5 . . ?
C15M C16M C17M 105.4(13) . . ?
C15M C16M H16A 110.7 . . ?
C17M C16M H16A 110.7 . . ?
C15M C16M H16B 110.7 . . ?
C17M C16M H16B 110.7 . . ?
H16A C16M H16B 108.8 . . ?
C18M C17M C16M 105.5(15) . . ?
C18M C17M H17M 127.3 . . ?
C16M C17M H17M 127.3 . . ?
C17M C18M C14M 120.8(16) . . ?
C17M C18M C19M 118.8(15) . . ?
C14M C18M C19M 119.9(17) . . ?
C18M C19M H19A 109.5 . . ?
C18M C19M H19B 109.5 . . ?
H19A C19M H19B 109.5 . . ?
C18M C19M H19C 109.5 . . ?
H19A C19M H19C 109.5 . . ?
H19B C19M H19C 109.5 . . ?
C21M O2M Eu01 135.8(4) . . ?
O2M C21M N2M 126.9(7) . . ?
O2M C21M H21M 116.6 . . ?
N2M C21M H21M 116.6 . . ?
C21M N2M C22M 122.7(6) . . ?
C21M N2M C23M 118.5(6) . . ?
C22M N2M C23M 118.8(7) . . ?
N2M C22M H22A 109.5 . . ?
N2M C22M H22B 109.5 . . ?
H22A C22M H22B 109.5 . . ?
N2M C22M H22C 109.5 . . ?
H22A C22M H22C 109.5 . . ?
H22B C22M H22C 109.5 . . ?
N2M C23M H23A 109.5 . . ?
N2M C23M H23B 109.5 . . ?
H23A C23M H23B 109.5 . . ?
N2M C23M H23C 109.5 . . ?
H23A C23M H23C 109.5 . . ?
H23B C23M H23C 109.5 . . ?
C11 O11 Eu01 91.0(2) . . ?
O11 C11 O12 122.5(4) . . ?
O11 C11 C12 118.7(4) . . ?
O12 C11 C12 118.8(4) . . ?
O11 C11 Eu01 62.2(2) . . ?
O12 C11 Eu01 60.8(2) . . ?
C12 C11 Eu01 172.4(3) . . ?
C11 O12 Eu01 92.4(3) . . ?
C13 C12 C15 99.7(8) . 2_767 ?
C13 C12 C11 128.3(4) . . ?
C15 C12 C11 132.0(8) 2_767 . ?
C15 C12 S12 111.0(8) 2_767 . ?
C11 C12 S12 116.9(4) . . ?
C13 C12 S11 112.7(4) . 2_767 ?
C11 C12 S11 119.0(3) . 2_767 ?
C14 C14 C15 101.7(17) 2_767 . ?
C14 C14 C13 111.7(5) 2_767 . ?
C14 C14 S12 124.0(5) 2_767 . ?
C15 C14 S12 134.0(16) . . ?
C14 C14 S11 114.1(4) 2_767 . ?
C13 C14 S11 134.1(4) . . ?
C12 C13 C14 111.2(6) . . ?
C12 C13 H13 124.4 . . ?
C14 C13 H13 124.4 . . ?
C14 S11 C12 90.2(2) . 2_767 ?
C14 S12 C12 87.2(4) . . ?
C14 C15 C12 116(2) . 2_767 ?
C14 C15 H15 122.2 . . ?
C12 C15 H15 122.2 2_767 . ?
C21 O21 Eu01 162.3(3) . . ?
C21 O21 Eu01 89.4(2) . 2_666 ?
Eu01 O21 Eu01 104.56(10) . 2_666 ?
O22 C21 O21 121.2(4) . . ?
O22 C21 C22 119.2(4) . . ?
O21 C21 C22 119.6(4) . . ?
O22 C21 Eu01 56.3(2) . 2_666 ?
O21 C21 Eu01 65.0(2) . 2_666 ?
C22 C21 Eu01 173.0(3) . 2_666 ?
C21 O22 Eu01 98.7(3) . 2_666 ?
C23 C22 C21 127.6(4) . . ?
C23 C22 S21 113.1(3) . 2_656 ?
C21 C22 S21 119.2(3) . 2_656 ?
C22 C23 C24 110.8(4) . . ?
C22 C23 H23 124.6 . . ?
C24 C23 H23 124.6 . . ?
C24 C24 C23 113.8(4) 2_656 . ?
C24 C24 S21 111.5(4) 2_656 . ?
C23 C24 S21 134.7(3) . . ?
C24 S21 C22 90.8(2) . 2_656 ?
C31 O31 Eu01 136.6(3) . . ?
O31 C31 O32 126.7(4) . . ?
O31 C31 C32 117.3(4) . . ?
O32 C31 C32 116.0(4) . . ?
C31 O32 Eu01 134.3(3) . 2_666 ?
C35 C32 C31 135.7(15) 2_667 . ?
C33 C32 C31 127.7(4) . . ?
C35 C32 S32 108.4(15) 2_667 . ?
C31 C32 S32 115.8(4) . . ?
C33 C32 S31 111.9(4) . 2_667 ?
C31 C32 S31 120.1(3) . 2_667 ?
C34 C34 C35 96(3) 2_667 . ?
C34 C34 C33 111.9(5) 2_667 . ?
C34 C34 S32 124.5(5) 2_667 . ?
C35 C34 S32 139(3) . . ?
C34 C34 S31 113.5(4) 2_667 . ?
C33 C34 S31 134.7(4) . . ?
C32 C33 C34 112.1(5) . . ?
C32 C33 H33 124.0 . . ?
C34 C33 H33 124.0 . . ?
C34 S31 C32 90.7(2) . 2_667 ?
C34 S32 C32 87.1(5) . . ?
C32 C35 C34 124(4) 2_667 . ?
C32 C35 H35 118.1 2_667 . ?
C34 C35 H35 118.1 . . ?
O1G C11G C15G 126.2(10) . . ?
O1G C11G C12G 122.8(9) . . ?
C15G C11G C12G 111.0(8) . . ?
C11G C12G C13G 102.4(9) . . ?
C11G C12G H12D 111.3 . . ?
C13G C12G H12D 111.3 . . ?
C11G C12G H12E 111.3 . . ?
C13G C12G H12E 111.3 . . ?
H12D C12G H12E 109.2 . . ?
C14G C13G C12G 103.3(8) . . ?
C14G C13G H13D 111.1 . . ?
C12G C13G H13D 111.1 . . ?
C14G C13G H13E 111.1 . . ?
C12G C13G H13E 111.1 . . ?
H13D C13G H13E 109.1 . . ?
C15G C14G C13G 115.5(9) . . ?
C15G C14G H14G 122.2 . . ?
C13G C14G H14G 122.2 . . ?
C14G C15G C11G 106.7(9) . . ?
C14G C15G C16G 130.8(8) . . ?
C11G C15G C16G 122.5(8) . . ?
C15G C16G H16C 109.5 . . ?
C15G C16G H16D 109.5 . . ?
H16C C16G H16D 109.5 . . ?
C15G C16G H16E 109.5 . . ?
H16C C16G H16E 109.5 . . ?
H16D C16G H16E 109.5 . . ?
O2G' C21G C22G 129.8(8) . . ?
O2G C21G C22G 112.9(13) . . ?
O2G' C21G C25G 117.2(9) . . ?
O2G C21G C25G 128.2(11) . . ?
C22G C21G C25G 111.8(6) . . ?
C21G C22G C23G 104.2(6) . . ?
C21G C22G H22D 110.9 . . ?
C23G C22G H22D 110.9 . . ?
C21G C22G H22E 110.9 . . ?
C23G C22G H22E 110.9 . . ?
H22D C22G H22E 108.9 . . ?
C22G C23G C24G 106.9(5) . . ?
C22G C23G H23D 110.3 . . ?
C24G C23G H23D 110.3 . . ?
C22G C23G H23E 110.3 . . ?
C24G C23G H23E 110.3 . . ?
H23D C23G H23E 108.6 . . ?
C23G C24G C25G 107.2(5) . . ?
C23G C24G C25G 118.1(6) . 2_757 ?
C25G C24G C25G 89.9(5) . 2_757 ?
C23G C24G H24G 113.1 . . ?
C25G C24G H24G 113.1 . . ?
C25G C24G H24G 113.1 2_757 . ?
C26G C25G C21G 110.9(6) . . ?
C26G C25G C24G 120.6(7) . . ?
C21G C25G C24G 103.9(5) . . ?
C26G C25G C24G 118.9(6) . 2_757 ?
C21G C25G C24G 110.1(6) . 2_757 ?
C24G C25G C24G 90.1(5) . 2_757 ?
C25G C26G H26A 109.5 . . ?
C25G C26G H26B 109.5 . . ?
H26A C26G H26B 109.5 . . ?
C25G C26G H26C 109.5 . . ?
H26A C26G H26C 109.5 . . ?
H26B C26G H26C 109.5 . . ?

loop_
_geom_bond_atom_site_label_1
_geom_bond_atom_site_label_2
_geom_bond_distance
_geom_bond_site_symmetry_2
_geom_bond_publ_flag
Eu01 O21 2.360(3) . yes
Eu01 O32 2.406(3) 2_666 yes
Eu01 O2M 2.413(3) . yes
Eu01 O31 2.413(3) . yes
Eu01 O12 2.441(3) . yes
Eu01 O1M 2.465(3) . yes
Eu01 O11 2.472(3) . yes
Eu01 O22 2.473(3) 2_666 yes
Eu01 O21 2.663(3) 2_666 yes
Eu01 C11 2.793(4) . no
Eu01 C21 2.939(4) 2_666 no
Eu01 Eu01 3.9779(5) 2_666 no
O1M C11M 1.209(10) . yes
O1M C14M 1.255(12) . yes
C11M N1M 1.259(12) . yes
C11M H11M 0.9500 . ?
N1M C12M 1.440(9) . yes
N1M C13M 1.464(9) . yes
C12M H12A 0.9800 . ?
C12M H12B 0.9800 . ?
C12M H12C 0.9800 . ?
C13M H13A 0.9800 . ?
C13M H13B 0.9800 . ?
C13M H13C 0.9800 . ?
C14M C18M 1.412(18) . yes
C14M C15M 1.539(17) . yes
C15M C16M 1.474(15) . yes
C15M H15A 0.9900 . ?
C15M H15B 0.9900 . ?
C16M C17M 1.518(18) . yes
C16M H16A 0.9900 . ?
C16M H16B 0.9900 . ?
C17M C18M 1.283(17) . yes
C17M H17M 0.9500 . ?
C18M C19M 1.498(13) . yes
C19M H19A 0.9800 . ?
C19M H19B 0.9800 . ?
C19M H19C 0.9800 . ?
O2M C21M 1.224(6) . yes
C21M N2M 1.281(8) . yes
C21M H21M 0.9500 . ?
N2M C22M 1.445(7) . yes
N2M C23M 1.456(7) . yes
C22M H22A 0.9800 . ?
C22M H22B 0.9800 . ?
C22M H22C 0.9800 . ?
C23M H23A 0.9800 . ?
C23M H23B 0.9800 . ?
C23M H23C 0.9800 . ?
O11 C11 1.257(5) . yes
C11 O12 1.259(5) . yes
C11 C12 1.475(6) . yes
C12 C13 1.392(6) . yes
C12 C15 1.46(4) 2_767 yes
C12 S12 1.683(7) . yes
C12 S11 1.722(5) 2_767 yes
C14 C14 1.372(9) 2_767 yes
C14 C15 1.403(8) . yes
C14 C13 1.410(6) . yes
C14 S12 1.669(7) . yes
C14 S11 1.697(4) . yes
C13 H13 0.9500 . ?
C15 H15 0.9500 . ?
O21 C21 1.272(5) . yes
C21 O22 1.256(5) . yes
C21 C22 1.472(6) . yes
C22 C23 1.380(5) . yes
C22 S21 1.736(4) 2_656 yes
C23 C24 1.412(5) . yes
C23 H23 0.9500 . ?
C24 C24 1.386(8) 2_656 yes
C24 S21 1.723(4) . yes
O31 C31 1.247(5) . yes
C31 O32 1.266(5) . yes
C31 C32 1.493(6) . yes
C32 C35 1.37(5) 2_667 yes
C32 C33 1.396(6) . yes
C32 S32 1.689(8) . yes
C32 S31 1.733(4) 2_667 yes
C34 C34 1.386(9) 2_667 yes
C34 C35 1.404(8) . yes
C34 C33 1.404(6) . yes
C34 S32 1.683(8) . yes
C34 S31 1.704(4) . yes
C33 H33 0.9500 . ?
C35 H35 0.9500 . ?
O1G C11G 1.237(9) . yes
C11G C15G 1.438(11) . yes
C11G C12G 1.516(12) . yes
C12G C13G 1.528(12) . yes
C12G H12D 0.9900 . ?
C12G H12E 0.9900 . ?
C13G C14G 1.496(12) . yes
C13G H13D 0.9900 . ?
C13G H13E 0.9900 . ?
C14G C15G 1.312(11) . yes
C14G H14G 0.9500 . ?
C15G C16G 1.488(11) . yes
C16G H16C 0.9800 . ?
C16G H16D 0.9800 . ?
C16G H16E 0.9800 . ?
O2G C21G 1.254(13) . yes
O2G' C21G 1.239(9) . yes
C21G C22G 1.488(9) . yes
C21G C25G 1.515(10) . yes
C22G C23G 1.520(9) . yes
C22G H22D 0.9900 . ?
C22G H22E 0.9900 . ?
C23G C24G 1.529(9) . yes
C23G H23D 0.9900 . ?
C23G H23E 0.9900 . ?
C24G C25G 1.548(8) . yes
C24G C25G 1.626(10) 2_757 yes
C24G H24G 1.0000 . ?
C25G C26G 1.488(10) . yes
C26G H26A 0.9800 . ?
C26G H26B 0.9800 . ?
C26G H26C 0.9800 . ?
